data_4082085
loop_
_publ_author_name
'Xu, Xin'
'Kehr, Gerald'
'Daniliuc, Constantin G.'
'Erker, Gerhard'

_publ_section_title
;
 Reactions of (Diphenylphosphinomethyl)zirconocene Chloride with B(C6F5)3:
 Competition between P/B and P/Zr+Frustrated Lewis Pair Reactions
;
_journal_issue 24
_journal_name_full Organometallics
_journal_page_first 7306
_journal_paper_doi 10.1021/om400769y
_journal_volume 32
_journal_year 2013
_chemical_formula_sum 'C48 H28 B Cl F15 O P Zr'
_chemical_formula_weight 1074.15
_space_group_IT_number 14
_symmetry_cell_setting monoclinic
_symmetry_space_group_name_Hall '-P 2ybc'
_symmetry_space_group_name_H-M 'P 1 21/c 1'
_atom_sites_solution_hydrogens geom
_atom_sites_solution_primary direct
_atom_sites_solution_secondary difmap
_audit_creation_method SHELXL-97
_cell_angle_alpha 90.00
_cell_angle_beta 97.7900(10)
_cell_angle_gamma 90.00
_cell_formula_units_Z 4
_cell_length_a 12.95070(10)
_cell_length_b 20.2862(3)
_cell_length_c 18.9185(2)
_cell_measurement_reflns_used 11081
_cell_measurement_temperature 223(2)
_cell_measurement_theta_max 28.28
_cell_measurement_theta_min 4.08
_cell_volume 4924.41(10)
_computing_cell_refinement 'Collect (Nonius B.V., 1998)'
_computing_data_collection 'Collect (Nonius B.V., 1998)'
_computing_data_reduction 'Denzo-SMN (Otwinowski & Minor, 1997)'
_computing_molecular_graphics 'XP (BrukerAXS, 2000)'
_computing_publication_material 'SHELXL-97 (Sheldrick, 1997)'
_computing_structure_refinement 'SHELXL-97 (Sheldrick, 1997)'
_computing_structure_solution 'SHELXS-97 (Sheldrick, 1990)'
_diffrn_ambient_temperature 223(2)
_diffrn_measured_fraction_theta_full 0.977
_diffrn_measured_fraction_theta_max 0.977
_diffrn_measurement_device_type 'Nonius KappaCCD APEXII'
_diffrn_measurement_method '\w and \f scans'
_diffrn_radiation_monochromator 'Montel mirror'
_diffrn_radiation_source 'rotating anode Nonius FR591'
_diffrn_radiation_type MoK\a
_diffrn_radiation_wavelength 0.71073
_diffrn_reflns_av_R_equivalents 0.033
_diffrn_reflns_av_sigmaI/netI 0.0308
_diffrn_reflns_limit_h_max 17
_diffrn_reflns_limit_h_min -17
_diffrn_reflns_limit_k_max 25
_diffrn_reflns_limit_k_min -27
_diffrn_reflns_limit_l_max 25
_diffrn_reflns_limit_l_min -25
_diffrn_reflns_number 33379
_diffrn_reflns_theta_full 28.28
_diffrn_reflns_theta_max 28.28
_diffrn_reflns_theta_min 4.12
_exptl_absorpt_coefficient_mu 0.401
_exptl_absorpt_correction_T_max 0.9349
_exptl_absorpt_correction_T_min 0.8560
_exptl_absorpt_correction_type multi-scan
_exptl_absorpt_process_details 'Denzo (Otwinowski, Borek, Majewski & Minor, 2008)'
_exptl_crystal_colour colourless
_exptl_crystal_density_diffrn 1.449
_exptl_crystal_density_method 'not measured'
_exptl_crystal_description plate
_exptl_crystal_F_000 2144
_exptl_crystal_size_max 0.40
_exptl_crystal_size_mid 0.23
_exptl_crystal_size_min 0.17
_refine_diff_density_max 0.485
_refine_diff_density_min -0.517
_refine_diff_density_rms 0.072
_refine_ls_extinction_method none
_refine_ls_goodness_of_fit_ref 1.031
_refine_ls_hydrogen_treatment constr
_refine_ls_matrix_type full
_refine_ls_number_parameters 613
_refine_ls_number_reflns 11935
_refine_ls_number_restraints 0
_refine_ls_restrained_S_all 1.031
_refine_ls_R_factor_all 0.0591
_refine_ls_R_factor_gt 0.0488
_refine_ls_shift/su_max 0.002
_refine_ls_shift/su_mean 0.000
_refine_ls_structure_factor_coef Fsqd
_refine_ls_weighting_details 'calc w=1/[\s^2^(Fo^2^)+(0.0732P)^2^+4.3952P] where P=(Fo^2^+2Fc^2^)/3'
_refine_ls_weighting_scheme calc
_refine_ls_wR_factor_gt 0.1365
_refine_ls_wR_factor_ref 0.1450
_reflns_number_gt 10036
_reflns_number_total 11935
_reflns_threshold_expression >2sigma(I)
_cod_data_source_file om400769y_si_002.cif
_cod_data_source_block erk6322
_cod_original_sg_symbol_H-M P21/c
_cod_database_code 4082085

loop_
_symmetry_equiv_pos_as_xyz
'x, y, z'
'-x, y+1/2, -z+1/2'
'-x, -y, -z'
'x, -y-1/2, z-1/2'

loop_
_atom_site_label
_atom_site_type_symbol
_atom_site_fract_x
_atom_site_fract_y
_atom_site_fract_z
_atom_site_U_iso_or_equiv
_atom_site_adp_type
_atom_site_occupancy
_atom_site_symmetry_multiplicity
_atom_site_calc_flag
_atom_site_refinement_flags
Zr1 Zr 0.482290(18) 0.384584(14) 0.812829(13) 0.04030(9) Uani 1 1 d .
Cl1 Cl 0.39628(6) 0.28649(4) 0.84933(4) 0.05775(19) Uani 1 1 d .
O1 O 0.05445(12) 0.33549(7) 0.71479(8) 0.0294(3) Uani 1 1 d .
C1 C 0.34347(19) 0.42592(13) 0.73143(13) 0.0373(5) Uani 1 1 d .
H1A H 0.3567 0.4734 0.7289 0.045 Uiso 1 1 calc R
H1B H 0.3549 0.4079 0.6850 0.045 Uiso 1 1 calc R
C2 C 0.16248(17) 0.33291(11) 0.71532(11) 0.0279(4) Uani 1 1 d .
H2 H 0.1933 0.3045 0.7552 0.033 Uiso 1 1 calc R
C11 C 0.5833(3) 0.40617(19) 0.71045(18) 0.0586(8) Uani 1 1 d .
H11 H 0.5728 0.4468 0.6867 0.070 Uiso 1 1 calc R
C12 C 0.6567(2) 0.39311(16) 0.76988(19) 0.0532(7) Uani 1 1 d .
H12 H 0.7059 0.4231 0.7923 0.064 Uiso 1 1 calc R
C13 C 0.6443(2) 0.32757(16) 0.79017(19) 0.0537(7) Uani 1 1 d .
H13 H 0.6821 0.3064 0.8297 0.064 Uiso 1 1 calc R
C14 C 0.5655(2) 0.29860(17) 0.74133(19) 0.0568(8) Uani 1 1 d .
H14 H 0.5427 0.2546 0.7417 0.068 Uiso 1 1 calc R
C15 C 0.5274(2) 0.3472(2) 0.69232(17) 0.0582(8) Uani 1 1 d .
H15 H 0.4739 0.3417 0.6539 0.070 Uiso 1 1 calc R
C16 C 0.5512(4) 0.4876(2) 0.8731(2) 0.0811(12) Uani 1 1 d .
H16 H 0.5887 0.5158 0.8465 0.097 Uiso 1 1 calc R
C17 C 0.5918(3) 0.4367(3) 0.9164(2) 0.0852(15) Uani 1 1 d .
H17 H 0.6624 0.4244 0.9249 0.102 Uiso 1 1 calc R
C18 C 0.5101(4) 0.4064(3) 0.9459(2) 0.0840(13) Uani 1 1 d .
H18 H 0.5154 0.3705 0.9776 0.101 Uiso 1 1 calc R
C19 C 0.4196(3) 0.4402(3) 0.9190(2) 0.0812(14) Uani 1 1 d .
H19 H 0.3522 0.4303 0.9291 0.097 Uiso 1 1 calc R
C20 C 0.4437(4) 0.4895(3) 0.8759(3) 0.0843(14) Uani 1 1 d .
H20 H 0.3964 0.5198 0.8519 0.101 Uiso 1 1 calc R
P1 P 0.20726(4) 0.41914(3) 0.73315(3) 0.02835(12) Uani 1 1 d .
C21 C 0.17098(17) 0.44242(11) 0.81806(11) 0.0309(4) Uani 1 1 d .
C22 C 0.1592(2) 0.39519(12) 0.86979(12) 0.0358(5) Uani 1 1 d .
H22 H 0.1673 0.3502 0.8599 0.043 Uiso 1 1 calc R
C23 C 0.1354(2) 0.41469(15) 0.93625(13) 0.0446(6) Uani 1 1 d .
H23 H 0.1272 0.3829 0.9712 0.054 Uiso 1 1 calc R
C24 C 0.1237(2) 0.48056(16) 0.95074(15) 0.0522(7) Uani 1 1 d .
H24 H 0.1073 0.4935 0.9956 0.063 Uiso 1 1 calc R
C25 C 0.1358(3) 0.52773(15) 0.89998(16) 0.0560(8) Uani 1 1 d .
H25 H 0.1282 0.5726 0.9105 0.067 Uiso 1 1 calc R
C26 C 0.1594(2) 0.50894(13) 0.83315(15) 0.0453(6) Uani 1 1 d .
H26 H 0.1674 0.5410 0.7984 0.054 Uiso 1 1 calc R
C31 C 0.13787(19) 0.47249(11) 0.66659(12) 0.0341(5) Uani 1 1 d .
C32 C 0.1875(2) 0.49687(15) 0.61116(15) 0.0488(6) Uani 1 1 d .
H32 H 0.2575 0.4859 0.6086 0.059 Uiso 1 1 calc R
C33 C 0.1338(3) 0.53718(17) 0.55989(16) 0.0598(8) Uani 1 1 d .
H33 H 0.1673 0.5537 0.5225 0.072 Uiso 1 1 calc R
C34 C 0.0320(3) 0.55312(14) 0.56338(15) 0.0555(8) Uani 1 1 d .
H34 H -0.0038 0.5810 0.5286 0.067 Uiso 1 1 calc R
C35 C -0.0186(3) 0.52873(14) 0.61738(16) 0.0525(7) Uani 1 1 d .
H35 H -0.0890 0.5390 0.6187 0.063 Uiso 1 1 calc R
C36 C 0.0345(2) 0.48906(13) 0.66971(14) 0.0419(5) Uani 1 1 d .
H36 H 0.0006 0.4734 0.7073 0.050 Uiso 1 1 calc R
C41 C 0.19586(18) 0.30756(11) 0.64634(12) 0.0324(4) Uani 1 1 d .
C42 C 0.2835(2) 0.26762(15) 0.64811(15) 0.0451(6) Uani 1 1 d .
H42 H 0.3223 0.2564 0.6921 0.054 Uiso 1 1 calc R
C43 C 0.3136(3) 0.24440(18) 0.58508(19) 0.0621(9) Uani 1 1 d .
H43 H 0.3727 0.2174 0.5864 0.075 Uiso 1 1 calc R
C44 C 0.2566(3) 0.2610(2) 0.52009(17) 0.0663(9) Uani 1 1 d .
H44 H 0.2775 0.2456 0.4774 0.080 Uiso 1 1 calc R
C45 C 0.1692(3) 0.30010(18) 0.51805(15) 0.0591(8) Uani 1 1 d .
H45 H 0.1306 0.3112 0.4740 0.071 Uiso 1 1 calc R
C46 C 0.1381(2) 0.32319(14) 0.58110(13) 0.0439(6) Uani 1 1 d .
H46 H 0.0779 0.3494 0.5796 0.053 Uiso 1 1 calc R
B1 B -0.0072(2) 0.27719(12) 0.73150(12) 0.0284(5) Uani 1 1 d .
C51 C 0.06477(19) 0.20982(11) 0.73045(12) 0.0313(4) Uani 1 1 d .
F52 F 0.15001(13) 0.22869(8) 0.84759(7) 0.0423(3) Uani 1 1 d .
C52 C 0.1370(2) 0.19146(12) 0.78740(13) 0.0370(5) Uani 1 1 d .
F53 F 0.26584(18) 0.12127(10) 0.84818(11) 0.0697(6) Uani 1 1 d .
C53 C 0.2009(2) 0.13679(14) 0.78903(16) 0.0489(6) Uani 1 1 d .
F54 F 0.2566(2) 0.04433(11) 0.72911(14) 0.0851(7) Uani 1 1 d .
C54 C 0.1951(3) 0.09786(15) 0.72883(19) 0.0558(8) Uani 1 1 d .
F55 F 0.12485(19) 0.07843(10) 0.60992(11) 0.0733(6) Uani 1 1 d .
C55 C 0.1286(3) 0.11469(13) 0.66989(16) 0.0489(7) Uani 1 1 d .
F56 F 0.00349(13) 0.18304(8) 0.60945(8) 0.0487(4) Uani 1 1 d .
C56 C 0.0654(2) 0.16953(12) 0.67096(13) 0.0383(5) Uani 1 1 d .
C61 C -0.11775(18) 0.27294(12) 0.67535(12) 0.0331(5) Uani 1 1 d .
F62 F -0.15119(15) 0.16645(9) 0.71774(11) 0.0612(5) Uani 1 1 d .
C62 C -0.1827(2) 0.21810(13) 0.67531(15) 0.0426(6) Uani 1 1 d .
F63 F -0.33467(18) 0.15621(12) 0.63616(15) 0.0861(7) Uani 1 1 d .
C63 C -0.2781(2) 0.21203(16) 0.63389(17) 0.0522(7) Uani 1 1 d .
F64 F -0.40962(15) 0.25852(14) 0.54956(12) 0.0804(7) Uani 1 1 d .
C64 C -0.3160(2) 0.26324(18) 0.59037(16) 0.0528(7) Uani 1 1 d .
F65 F -0.29290(16) 0.36929(12) 0.54688(12) 0.0750(6) Uani 1 1 d .
C65 C -0.2566(2) 0.31850(16) 0.58892(15) 0.0483(6) Uani 1 1 d .
F66 F -0.10827(14) 0.37907(8) 0.62267(10) 0.0544(4) Uani 1 1 d .
C66 C -0.1598(2) 0.32245(13) 0.63028(13) 0.0390(5) Uani 1 1 d .
F72 F -0.04040(15) 0.17877(8) 0.85160(9) 0.0529(4) Uani 1 1 d .
C71 C -0.05084(18) 0.28951(11) 0.80996(11) 0.0313(4) Uani 1 1 d .
C72 C -0.0649(2) 0.24244(12) 0.86112(13) 0.0373(5) Uani 1 1 d .
F73 F -0.11200(17) 0.20717(10) 0.97194(9) 0.0638(5) Uani 1 1 d .
C73 C -0.1029(2) 0.25565(14) 0.92458(13) 0.0433(6) Uani 1 1 d .
F74 F -0.17142(15) 0.33285(10) 0.99934(8) 0.0568(4) Uani 1 1 d .
C74 C -0.1309(2) 0.31886(14) 0.93945(12) 0.0409(6) Uani 1 1 d .
F75 F -0.14993(13) 0.42954(8) 0.90304(9) 0.0487(4) Uani 1 1 d .
C75 C -0.12061(18) 0.36744(12) 0.89019(13) 0.0359(5) Uani 1 1 d .
F76 F -0.08334(12) 0.40235(7) 0.78108(8) 0.0413(3) Uani 1 1 d .
C76 C -0.08374(17) 0.35210(11) 0.82718(12) 0.0310(4) Uani 1 1 d .

loop_
_atom_site_aniso_label
_atom_site_aniso_U_11
_atom_site_aniso_U_22
_atom_site_aniso_U_33
_atom_site_aniso_U_23
_atom_site_aniso_U_13
_atom_site_aniso_U_12
Zr1 0.03019(13) 0.05169(16) 0.03891(14) -0.00253(10) 0.00425(9) -0.00018(10)
Cl1 0.0521(4) 0.0648(5) 0.0573(4) 0.0175(3) 0.0107(3) -0.0017(3)
O1 0.0313(7) 0.0263(7) 0.0318(7) 0.0003(6) 0.0089(6) -0.0006(6)
C1 0.0337(11) 0.0413(13) 0.0377(12) -0.0013(10) 0.0077(9) -0.0032(10)
C2 0.0326(10) 0.0286(10) 0.0231(9) -0.0005(7) 0.0057(8) 0.0018(8)
C11 0.0496(17) 0.067(2) 0.0640(19) 0.0098(16) 0.0250(14) 0.0110(15)
C12 0.0350(13) 0.0538(17) 0.073(2) -0.0014(14) 0.0171(13) -0.0021(12)
C13 0.0353(13) 0.0554(17) 0.0704(19) 0.0008(14) 0.0078(12) 0.0049(12)
C14 0.0457(15) 0.0519(17) 0.076(2) -0.0151(15) 0.0204(14) -0.0008(13)
C15 0.0417(15) 0.085(2) 0.0501(16) -0.0122(16) 0.0151(12) 0.0079(15)
C16 0.087(3) 0.085(3) 0.074(2) -0.033(2) 0.021(2) -0.030(2)
C17 0.0409(17) 0.135(4) 0.076(3) -0.049(3) -0.0072(17) 0.005(2)
C18 0.091(3) 0.116(4) 0.0428(18) -0.014(2) 0.0000(18) -0.005(3)
C19 0.0452(18) 0.136(4) 0.064(2) -0.048(3) 0.0146(16) -0.016(2)
C20 0.076(3) 0.092(3) 0.080(3) -0.045(2) -0.006(2) 0.015(2)
P1 0.0315(3) 0.0274(3) 0.0265(3) -0.00048(19) 0.0051(2) -0.0003(2)
C21 0.0312(10) 0.0317(11) 0.0295(10) -0.0063(8) 0.0034(8) 0.0020(8)
C22 0.0408(12) 0.0358(12) 0.0315(11) -0.0048(9) 0.0076(9) -0.0024(10)
C23 0.0505(15) 0.0533(16) 0.0314(12) -0.0053(11) 0.0104(10) -0.0043(12)
C24 0.0587(17) 0.0638(18) 0.0355(13) -0.0178(12) 0.0112(12) 0.0043(14)
C25 0.074(2) 0.0435(15) 0.0504(16) -0.0178(12) 0.0087(14) 0.0121(14)
C26 0.0616(17) 0.0331(12) 0.0412(13) -0.0059(10) 0.0070(12) 0.0051(11)
C31 0.0433(12) 0.0272(10) 0.0309(11) 0.0016(8) 0.0021(9) -0.0015(9)
C32 0.0546(16) 0.0518(16) 0.0400(13) 0.0104(12) 0.0061(12) -0.0056(13)
C33 0.083(2) 0.0546(17) 0.0397(14) 0.0166(13) 0.0005(14) -0.0118(16)
C34 0.086(2) 0.0348(13) 0.0399(14) 0.0048(11) -0.0138(14) 0.0040(14)
C35 0.0602(17) 0.0414(14) 0.0520(16) -0.0012(12) -0.0072(13) 0.0138(13)
C36 0.0478(14) 0.0359(12) 0.0411(13) 0.0030(10) 0.0030(10) 0.0068(11)
C41 0.0358(11) 0.0325(11) 0.0303(10) -0.0076(8) 0.0093(8) -0.0027(9)
C42 0.0431(14) 0.0506(15) 0.0430(13) -0.0083(11) 0.0111(11) 0.0065(12)
C43 0.0572(18) 0.070(2) 0.064(2) -0.0225(16) 0.0237(15) 0.0126(16)
C44 0.074(2) 0.086(2) 0.0439(16) -0.0235(16) 0.0249(15) 0.0020(19)
C45 0.075(2) 0.076(2) 0.0283(12) -0.0080(13) 0.0124(13) 0.0015(17)
C46 0.0520(15) 0.0510(15) 0.0294(11) -0.0035(10) 0.0077(10) 0.0048(12)
B1 0.0349(12) 0.0259(11) 0.0256(10) -0.0012(8) 0.0085(9) 0.0017(9)
C51 0.0397(12) 0.0254(10) 0.0307(10) -0.0008(8) 0.0121(9) 0.0006(8)
F52 0.0554(9) 0.0421(8) 0.0292(7) 0.0008(6) 0.0047(6) 0.0060(7)
C52 0.0486(13) 0.0307(11) 0.0333(11) 0.0008(9) 0.0118(10) 0.0028(10)
F53 0.0746(13) 0.0645(12) 0.0667(12) 0.0156(9) -0.0020(10) 0.0295(10)
C53 0.0542(16) 0.0395(14) 0.0542(16) 0.0096(12) 0.0118(13) 0.0137(12)
F54 0.0921(16) 0.0536(12) 0.1107(18) -0.0086(11) 0.0179(14) 0.0407(12)
C54 0.0629(19) 0.0358(14) 0.072(2) -0.0025(13) 0.0215(16) 0.0157(13)
F55 0.0958(16) 0.0564(11) 0.0707(12) -0.0329(10) 0.0220(11) 0.0143(11)
C55 0.0615(18) 0.0360(13) 0.0528(16) -0.0121(11) 0.0212(13) 0.0035(12)
F56 0.0590(10) 0.0537(9) 0.0334(7) -0.0143(6) 0.0055(7) 0.0045(8)
C56 0.0468(13) 0.0329(11) 0.0374(12) -0.0043(9) 0.0136(10) 0.0018(10)
C61 0.0363(11) 0.0350(11) 0.0292(10) -0.0057(8) 0.0089(8) -0.0027(9)
F62 0.0591(11) 0.0396(9) 0.0841(13) 0.0082(8) 0.0065(9) -0.0124(8)
C62 0.0441(13) 0.0363(12) 0.0489(14) -0.0077(11) 0.0119(11) -0.0051(10)
F63 0.0613(12) 0.0717(14) 0.123(2) -0.0130(13) 0.0031(12) -0.0333(11)
C63 0.0423(14) 0.0554(17) 0.0602(17) -0.0176(14) 0.0121(12) -0.0143(13)
F64 0.0395(10) 0.1170(19) 0.0796(14) -0.0163(13) -0.0105(9) -0.0100(11)
C64 0.0336(13) 0.074(2) 0.0507(16) -0.0167(14) 0.0040(11) -0.0035(13)
F65 0.0528(11) 0.0971(16) 0.0693(13) 0.0256(11) -0.0132(9) 0.0079(11)
C65 0.0401(13) 0.0649(18) 0.0392(13) -0.0007(12) 0.0029(10) 0.0040(13)
F66 0.0512(10) 0.0487(9) 0.0592(10) 0.0188(8) -0.0075(8) -0.0065(7)
C66 0.0386(12) 0.0441(13) 0.0343(12) -0.0020(10) 0.0045(9) 0.0001(10)
F72 0.0789(12) 0.0319(7) 0.0549(9) 0.0081(7) 0.0342(9) 0.0044(7)
C71 0.0336(11) 0.0338(11) 0.0276(10) -0.0008(8) 0.0077(8) -0.0003(9)
C72 0.0456(13) 0.0329(11) 0.0358(12) 0.0016(9) 0.0144(10) 0.0018(10)
F73 0.0872(14) 0.0640(11) 0.0474(9) 0.0187(8) 0.0350(9) 0.0079(10)
C73 0.0494(14) 0.0488(15) 0.0347(12) 0.0085(10) 0.0160(10) 0.0026(12)
F74 0.0643(11) 0.0764(12) 0.0339(8) -0.0089(8) 0.0221(7) 0.0053(9)
C74 0.0398(13) 0.0574(16) 0.0270(11) -0.0080(10) 0.0099(9) 0.0003(11)
F75 0.0514(9) 0.0449(8) 0.0520(9) -0.0182(7) 0.0150(7) 0.0055(7)
C75 0.0313(11) 0.0382(12) 0.0390(12) -0.0119(10) 0.0078(9) 0.0008(9)
F76 0.0497(8) 0.0313(7) 0.0461(8) 0.0043(6) 0.0178(7) 0.0079(6)
C76 0.0296(10) 0.0317(11) 0.0325(11) -0.0027(8) 0.0067(8) -0.0006(8)

loop_
_atom_type_symbol
_atom_type_description
_atom_type_scat_dispersion_real
_atom_type_scat_dispersion_imag
_atom_type_scat_source
C C 0.0033 0.0016 'International Tables Vol C Tables 4.2.6.8 and 6.1.1.4'
H H 0.0000 0.0000 'International Tables Vol C Tables 4.2.6.8 and 6.1.1.4'
B B 0.0013 0.0007 'International Tables Vol C Tables 4.2.6.8 and 6.1.1.4'
O O 0.0106 0.0060 'International Tables Vol C Tables 4.2.6.8 and 6.1.1.4'
F F 0.0171 0.0103 'International Tables Vol C Tables 4.2.6.8 and 6.1.1.4'
P P 0.1023 0.0942 'International Tables Vol C Tables 4.2.6.8 and 6.1.1.4'
Cl Cl 0.1484 0.1585 'International Tables Vol C Tables 4.2.6.8 and 6.1.1.4'
Zr Zr -2.9673 0.5597 'International Tables Vol C Tables 4.2.6.8 and 6.1.1.4'

loop_
_geom_angle_atom_site_label_1
_geom_angle_atom_site_label_2
_geom_angle_atom_site_label_3
_geom_angle
C1 Zr1 Cl1 97.98(6)
C1 Zr1 C13 129.81(10)
Cl1 Zr1 C13 95.64(8)
C1 Zr1 C16 101.25(15)
Cl1 Zr1 C16 135.13(11)
C13 Zr1 C16 102.20(14)
C1 Zr1 C17 131.68(14)
Cl1 Zr1 C17 110.99(14)
C13 Zr1 C17 85.95(12)
C16 Zr1 C17 32.12(16)
C1 Zr1 C12 113.86(10)
Cl1 Zr1 C12 128.12(8)
C13 Zr1 C12 32.56(10)
C16 Zr1 C12 78.91(13)
C17 Zr1 C12 77.53(13)
C1 Zr1 C11 82.25(10)
Cl1 Zr1 C11 131.91(9)
C13 Zr1 C11 53.79(11)
C16 Zr1 C11 90.85(14)
C17 Zr1 C11 103.38(15)
C12 Zr1 C11 32.25(11)
C1 Zr1 C20 80.00(12)
Cl1 Zr1 C20 115.43(14)
C13 Zr1 C20 134.49(13)
C16 Zr1 C20 32.47(15)
C17 Zr1 C20 53.04(15)
C12 Zr1 C20 109.87(15)
C11 Zr1 C20 111.95(17)
C1 Zr1 C19 93.52(12)
Cl1 Zr1 C19 86.02(13)
C13 Zr1 C19 135.56(13)
C16 Zr1 C19 52.83(15)
C17 Zr1 C19 52.91(12)
C12 Zr1 C19 128.77(12)
C11 Zr1 C19 142.07(15)
C20 Zr1 C19 31.07(16)
C1 Zr1 C14 103.76(10)
Cl1 Zr1 C14 80.35(8)
C13 Zr1 C14 32.58(11)
C16 Zr1 C14 132.10(13)
C17 Zr1 C14 118.26(12)
C12 Zr1 C14 53.71(11)
C11 Zr1 C14 53.61(12)
C20 Zr1 C14 163.43(15)
C19 Zr1 C14 159.25(16)
C1 Zr1 C18 125.46(13)
Cl1 Zr1 C18 82.51(13)
C13 Zr1 C18 104.08(14)
C16 Zr1 C18 53.39(17)
C17 Zr1 C18 32.39(15)
C12 Zr1 C18 107.27(14)
C11 Zr1 C18 135.66(15)
C20 Zr1 C18 52.64(17)
C19 Zr1 C18 31.94(15)
C14 Zr1 C18 129.57(15)
C1 Zr1 C15 76.59(10)
Cl1 Zr1 C15 100.40(9)
C13 Zr1 C15 53.45(11)
C16 Zr1 C15 123.32(14)
C17 Zr1 C15 130.95(12)
C12 Zr1 C15 53.42(11)
C11 Zr1 C15 32.48(12)
C20 Zr1 C15 139.41(17)
C19 Zr1 C15 168.80(16)
C14 Zr1 C15 31.92(12)
C18 Zr1 C15 157.43(14)
C2 O1 B1 122.31(17)
P1 C1 Zr1 129.25(13)
P1 C1 H1A 105.0
Zr1 C1 H1A 105.0
P1 C1 H1B 105.0
Zr1 C1 H1B 105.0
H1A C1 H1B 105.8
O1 C2 C41 114.05(18)
O1 C2 P1 104.66(14)
C41 C2 P1 110.87(15)
O1 C2 H2 109.0
C41 C2 H2 109.0
P1 C2 H2 109.0
C12 C11 C15 107.7(3)
C12 C11 Zr1 73.48(18)
C15 C11 Zr1 74.80(17)
C12 C11 H11 126.1
C15 C11 H11 126.1
Zr1 C11 H11 117.6
C11 C12 C13 108.1(3)
C11 C12 Zr1 74.26(17)
C13 C12 Zr1 72.74(17)
C11 C12 H12 126.0
C13 C12 H12 126.0
Zr1 C12 H12 118.9
C12 C13 C14 108.5(3)
C12 C13 Zr1 74.70(17)
C14 C13 Zr1 75.75(17)
C12 C13 H13 125.8
C14 C13 H13 125.8
Zr1 C13 H13 115.9
C15 C14 C13 107.5(3)
C15 C14 Zr1 74.40(18)
C13 C14 Zr1 71.67(17)
C15 C14 H14 126.3
C13 C14 H14 126.3
Zr1 C14 H14 119.5
C14 C15 C11 108.2(3)
C14 C15 Zr1 73.68(18)
C11 C15 Zr1 72.72(18)
C14 C15 H15 125.9
C11 C15 H15 125.9
Zr1 C15 H15 119.5
C17 C16 C20 107.4(4)
C17 C16 Zr1 74.2(2)
C20 C16 Zr1 75.2(2)
C17 C16 H16 126.3
C20 C16 H16 126.3
Zr1 C16 H16 116.5
C16 C17 C18 108.5(4)
C16 C17 Zr1 73.7(2)
C18 C17 Zr1 75.4(2)
C16 C17 H17 125.8
C18 C17 H17 125.8
Zr1 C17 H17 117.2
C19 C18 C17 106.4(5)
C19 C18 Zr1 73.9(2)
C17 C18 Zr1 72.2(2)
C19 C18 H18 126.8
C17 C18 H18 126.8
Zr1 C18 H18 119.1
C20 C19 C18 109.4(4)
C20 C19 Zr1 74.1(2)
C18 C19 Zr1 74.2(2)
C20 C19 H19 125.3
C18 C19 H19 125.3
Zr1 C19 H19 118.2
C19 C20 C16 108.3(4)
C19 C20 Zr1 74.8(2)
C16 C20 Zr1 72.4(2)
C19 C20 H20 125.8
C16 C20 H20 125.8
Zr1 C20 H20 118.8
C1 P1 C21 112.16(11)
C1 P1 C31 110.06(12)
C21 P1 C31 107.47(11)
C1 P1 C2 110.86(11)
C21 P1 C2 107.25(10)
C31 P1 C2 108.91(10)
C22 C21 C26 119.9(2)
C22 C21 P1 120.94(17)
C26 C21 P1 119.14(19)
C21 C22 C23 119.9(2)
C21 C22 H22 120.1
C23 C22 H22 120.1
C24 C23 C22 120.0(3)
C24 C23 H23 120.0
C22 C23 H23 120.0
C25 C24 C23 120.6(2)
C25 C24 H24 119.7
C23 C24 H24 119.7
C24 C25 C26 120.1(3)
C24 C25 H25 120.0
C26 C25 H25 120.0
C25 C26 C21 119.6(3)
C25 C26 H26 120.2
C21 C26 H26 120.2
C36 C31 C32 119.5(2)
C36 C31 P1 120.47(19)
C32 C31 P1 120.1(2)
C33 C32 C31 119.9(3)
C33 C32 H32 120.1
C31 C32 H32 120.1
C34 C33 C32 120.2(3)
C34 C33 H33 119.9
C32 C33 H33 119.9
C33 C34 C35 120.6(3)
C33 C34 H34 119.7
C35 C34 H34 119.7
C34 C35 C36 120.0(3)
C34 C35 H35 120.0
C36 C35 H35 120.0
C35 C36 C31 119.9(3)
C35 C36 H36 120.1
C31 C36 H36 120.1
C46 C41 C42 119.6(2)
C46 C41 C2 120.2(2)
C42 C41 C2 120.2(2)
C43 C42 C41 120.1(3)
C43 C42 H42 120.0
C41 C42 H42 120.0
C42 C43 C44 120.1(3)
C42 C43 H43 119.9
C44 C43 H43 119.9
C45 C44 C43 120.1(3)
C45 C44 H44 120.0
C43 C44 H44 120.0
C44 C45 C46 120.1(3)
C44 C45 H45 119.9
C46 C45 H45 119.9
C45 C46 C41 120.0(3)
C45 C46 H46 120.0
C41 C46 H46 120.0
O1 B1 C51 109.61(18)
O1 B1 C61 110.24(18)
C51 B1 C61 112.72(18)
O1 B1 C71 108.97(17)
C51 B1 C71 113.04(17)
C61 B1 C71 102.01(17)
C52 C51 C56 113.3(2)
C52 C51 B1 122.46(19)
C56 C51 B1 124.0(2)
F52 C52 C51 119.9(2)
F52 C52 C53 115.0(2)
C51 C52 C53 125.1(2)
F53 C53 C54 120.8(3)
F53 C53 C52 120.8(3)
C54 C53 C52 118.4(3)
F54 C54 C55 121.0(3)
F54 C54 C53 119.5(3)
C55 C54 C53 119.5(3)
F55 C55 C54 120.1(3)
F55 C55 C56 119.8(3)
C54 C55 C56 120.1(3)
F56 C56 C55 115.8(2)
F56 C56 C51 120.7(2)
C55 C56 C51 123.5(2)
C66 C61 C62 113.1(2)
C66 C61 B1 126.1(2)
C62 C61 B1 120.5(2)
F62 C62 C63 116.5(2)
F62 C62 C61 119.0(2)
C63 C62 C61 124.5(3)
F63 C63 C64 120.1(3)
F63 C63 C62 120.3(3)
C64 C63 C62 119.6(3)
F64 C64 C65 120.8(3)
F64 C64 C63 120.6(3)
C65 C64 C63 118.5(3)
F65 C65 C64 119.3(3)
F65 C65 C66 120.3(3)
C64 C65 C66 120.4(3)
F66 C66 C61 121.8(2)
F66 C66 C65 114.3(2)
C61 C66 C65 123.8(3)
C72 C71 C76 113.0(2)
C72 C71 B1 127.3(2)
C76 C71 B1 119.58(19)
F72 C72 C73 114.8(2)
F72 C72 C71 120.7(2)
C73 C72 C71 124.5(2)
F73 C73 C74 119.8(2)
F73 C73 C72 120.6(2)
C74 C73 C72 119.6(2)
F74 C74 C73 121.0(2)
F74 C74 C75 120.4(2)
C73 C74 C75 118.6(2)
F75 C75 C74 119.5(2)
F75 C75 C76 120.4(2)
C74 C75 C76 120.1(2)
F76 C76 C75 115.0(2)
F76 C76 C71 120.84(19)
C75 C76 C71 124.1(2)

loop_
_geom_bond_atom_site_label_1
_geom_bond_atom_site_label_2
_geom_bond_distance
Zr1 C1 2.357(2)
Zr1 Cl1 2.4261(8)
Zr1 C13 2.483(3)
Zr1 C16 2.487(4)
Zr1 C17 2.494(3)
Zr1 C12 2.508(3)
Zr1 C11 2.518(3)
Zr1 C20 2.523(4)
Zr1 C19 2.531(3)
Zr1 C14 2.535(3)
Zr1 C18 2.534(4)
Zr1 C15 2.545(3)
O1 C2 1.399(3)
O1 B1 1.484(3)
C1 P1 1.774(2)
C1 H1A 0.9800
C1 H1B 0.9800
C2 C41 1.519(3)
C2 P1 1.859(2)
C2 H2 0.9900
C11 C12 1.396(5)
C11 C15 1.416(5)
C11 H11 0.9400
C12 C13 1.399(5)
C12 H12 0.9400
C13 C14 1.409(5)
C13 H13 0.9400
C14 C15 1.397(5)
C14 H14 0.9400
C15 H15 0.9400
C16 C17 1.378(7)
C16 C20 1.401(6)
C16 H16 0.9400
C17 C18 1.403(7)
C17 H17 0.9400
C18 C19 1.394(7)
C18 H18 0.9400
C19 C20 1.353(7)
C19 H19 0.9400
C20 H20 0.9400
P1 C21 1.797(2)
P1 C31 1.805(2)
C21 C22 1.393(3)
C21 C26 1.392(3)
C22 C23 1.392(3)
C22 H22 0.9400
C23 C24 1.377(4)
C23 H23 0.9400
C24 C25 1.380(5)
C24 H24 0.9400
C25 C26 1.393(4)
C25 H25 0.9400
C26 H26 0.9400
C31 C36 1.390(4)
C31 C32 1.393(4)
C32 C33 1.383(4)
C32 H32 0.9400
C33 C34 1.368(5)
C33 H33 0.9400
C34 C35 1.378(5)
C34 H34 0.9400
C35 C36 1.384(4)
C35 H35 0.9400
C36 H36 0.9400
C41 C46 1.391(3)
C41 C42 1.391(4)
C42 C43 1.386(4)
C42 H42 0.9400
C43 C44 1.387(5)
C43 H43 0.9400
C44 C45 1.378(5)
C44 H44 0.9400
C45 C46 1.391(4)
C45 H45 0.9400
C46 H46 0.9400
B1 C51 1.656(3)
B1 C61 1.666(3)
B1 C71 1.677(3)
C51 C52 1.379(3)
C51 C56 1.392(3)
F52 C52 1.358(3)
C52 C53 1.382(4)
F53 C53 1.343(3)
C53 C54 1.380(4)
F54 C54 1.347(3)
C54 C55 1.357(5)
F55 C55 1.347(3)
C55 C56 1.383(4)
F56 C56 1.349(3)
C61 C66 1.381(4)
C61 C62 1.395(3)
F62 C62 1.349(3)
C62 C63 1.376(4)
F63 C63 1.353(4)
C63 C64 1.374(5)
F64 C64 1.350(3)
C64 C65 1.362(5)
F65 C65 1.347(4)
C65 C66 1.388(4)
F66 C66 1.346(3)
F72 C72 1.348(3)
C71 C72 1.389(3)
C71 C76 1.392(3)
C72 C73 1.384(3)
F73 C73 1.346(3)
C73 C74 1.372(4)
F74 C74 1.342(3)
C74 C75 1.375(4)
F75 C75 1.347(3)
C75 C76 1.379(3)
F76 C76 1.342(3)

loop_
_geom_torsion_atom_site_label_1
_geom_torsion_atom_site_label_2
_geom_torsion_atom_site_label_3
_geom_torsion_atom_site_label_4
_geom_torsion
Cl1 Zr1 C1 P1 31.67(17)
C13 Zr1 C1 P1 135.92(16)
C16 Zr1 C1 P1 -107.57(19)
C17 Zr1 C1 P1 -95.8(2)
C12 Zr1 C1 P1 169.70(16)
C11 Zr1 C1 P1 163.10(19)
C20 Zr1 C1 P1 -82.9(2)
C19 Zr1 C1 P1 -54.8(2)
C14 Zr1 C1 P1 113.62(17)
C18 Zr1 C1 P1 -54.8(2)
C15 Zr1 C1 P1 130.54(19)
B1 O1 C2 C41 84.0(2)
B1 O1 C2 P1 -154.68(15)
C1 Zr1 C11 C12 168.6(2)
Cl1 Zr1 C11 C12 -97.6(2)
C13 Zr1 C11 C12 -37.14(19)
C16 Zr1 C11 C12 67.4(2)
C17 Zr1 C11 C12 37.5(2)
C20 Zr1 C11 C12 92.7(2)
C19 Zr1 C11 C12 82.9(3)
C14 Zr1 C11 C12 -77.9(2)
C18 Zr1 C11 C12 34.3(3)
C15 Zr1 C11 C12 -114.2(3)
C1 Zr1 C11 C15 -77.2(2)
Cl1 Zr1 C11 C15 16.6(2)
C13 Zr1 C11 C15 77.1(2)
C16 Zr1 C11 C15 -178.4(2)
C17 Zr1 C11 C15 151.7(2)
C12 Zr1 C11 C15 114.2(3)
C20 Zr1 C11 C15 -153.1(2)
C19 Zr1 C11 C15 -162.9(2)
C14 Zr1 C11 C15 36.31(19)
C18 Zr1 C11 C15 148.5(2)
C15 C11 C12 C13 -2.1(3)
Zr1 C11 C12 C13 65.4(2)
C15 C11 C12 Zr1 -67.5(2)
C1 Zr1 C12 C11 -12.3(2)
Cl1 Zr1 C12 C11 110.3(2)
C13 Zr1 C12 C11 115.1(3)
C16 Zr1 C12 C11 -109.8(2)
C17 Zr1 C12 C11 -142.6(3)
C20 Zr1 C12 C11 -99.9(2)
C19 Zr1 C12 C11 -128.5(3)
C14 Zr1 C12 C11 77.6(2)
C18 Zr1 C12 C11 -155.6(2)
C15 Zr1 C12 C11 37.6(2)
C1 Zr1 C12 C13 -127.5(2)
Cl1 Zr1 C12 C13 -4.8(2)
C16 Zr1 C12 C13 135.0(2)
C17 Zr1 C12 C13 102.2(2)
C11 Zr1 C12 C13 -115.1(3)
C20 Zr1 C12 C13 144.9(2)
C19 Zr1 C12 C13 116.3(3)
C14 Zr1 C12 C13 -37.6(2)
C18 Zr1 C12 C13 89.2(2)
C15 Zr1 C12 C13 -77.6(2)
C11 C12 C13 C14 2.5(4)
Zr1 C12 C13 C14 68.9(2)
C11 C12 C13 Zr1 -66.4(2)
C1 Zr1 C13 C12 70.9(2)
Cl1 Zr1 C13 C12 176.2(2)
C16 Zr1 C13 C12 -45.2(2)
C17 Zr1 C13 C12 -73.1(2)
C11 Zr1 C13 C12 36.8(2)
C20 Zr1 C13 C12 -49.2(3)
C19 Zr1 C13 C12 -93.7(3)
C14 Zr1 C13 C12 114.1(3)
C18 Zr1 C13 C12 -100.1(2)
C15 Zr1 C13 C12 77.4(2)
C1 Zr1 C13 C14 -43.2(2)
Cl1 Zr1 C13 C14 62.1(2)
C16 Zr1 C13 C14 -159.3(2)
C17 Zr1 C13 C14 172.8(2)
C12 Zr1 C13 C14 -114.1(3)
C11 Zr1 C13 C14 -77.3(2)
C20 Zr1 C13 C14 -163.3(2)
C19 Zr1 C13 C14 152.2(3)
C18 Zr1 C13 C14 145.8(2)
C15 Zr1 C13 C14 -36.7(2)
C12 C13 C14 C15 -1.8(3)
Zr1 C13 C14 C15 66.4(2)
C12 C13 C14 Zr1 -68.2(2)
C1 Zr1 C14 C15 32.4(2)
Cl1 Zr1 C14 C15 128.29(19)
C13 Zr1 C14 C15 -114.9(3)
C16 Zr1 C14 C15 -87.1(3)
C17 Zr1 C14 C15 -123.0(2)
C12 Zr1 C14 C15 -77.3(2)
C11 Zr1 C14 C15 -36.98(19)
C20 Zr1 C14 C15 -68.9(5)
C19 Zr1 C14 C15 177.9(3)
C18 Zr1 C14 C15 -159.9(2)
C1 Zr1 C14 C13 147.2(2)
Cl1 Zr1 C14 C13 -116.8(2)
C16 Zr1 C14 C13 27.8(3)
C17 Zr1 C14 C13 -8.1(3)
C12 Zr1 C14 C13 37.6(2)
C11 Zr1 C14 C13 77.9(2)
C20 Zr1 C14 C13 45.9(6)
C19 Zr1 C14 C13 -67.2(4)
C18 Zr1 C14 C13 -45.0(3)
C15 Zr1 C14 C13 114.9(3)
C13 C14 C15 C11 0.5(3)
Zr1 C14 C15 C11 65.0(2)
C13 C14 C15 Zr1 -64.5(2)
C12 C11 C15 C14 1.0(3)
Zr1 C11 C15 C14 -65.7(2)
C12 C11 C15 Zr1 66.7(2)
C1 Zr1 C15 C14 -147.7(2)
Cl1 Zr1 C15 C14 -51.88(19)
C13 Zr1 C15 C14 37.46(18)
C16 Zr1 C15 C14 117.5(2)
C17 Zr1 C15 C14 78.0(3)
C12 Zr1 C15 C14 78.3(2)
C11 Zr1 C15 C14 115.6(3)
C20 Zr1 C15 C14 155.8(2)
C19 Zr1 C15 C14 -176.2(6)
C18 Zr1 C15 C14 43.7(5)
C1 Zr1 C15 C11 96.7(2)
Cl1 Zr1 C15 C11 -167.50(18)
C13 Zr1 C15 C11 -78.2(2)
C16 Zr1 C15 C11 1.9(3)
C17 Zr1 C15 C11 -37.6(3)
C12 Zr1 C15 C11 -37.31(19)
C20 Zr1 C15 C11 40.2(3)
C19 Zr1 C15 C11 68.2(7)
C14 Zr1 C15 C11 -115.6(3)
C18 Zr1 C15 C11 -72.0(5)
C1 Zr1 C16 C17 163.4(2)
Cl1 Zr1 C16 C17 49.8(3)
C13 Zr1 C16 C17 -61.3(3)
C12 Zr1 C16 C17 -84.2(3)
C11 Zr1 C16 C17 -114.3(3)
C20 Zr1 C16 C17 113.4(4)
C19 Zr1 C16 C17 77.6(3)
C14 Zr1 C16 C17 -76.2(3)
C18 Zr1 C16 C17 37.3(2)
C15 Zr1 C16 C17 -115.3(3)
C1 Zr1 C16 C20 50.0(3)
Cl1 Zr1 C16 C20 -63.6(4)
C13 Zr1 C16 C20 -174.7(3)
C17 Zr1 C16 C20 -113.4(4)
C12 Zr1 C16 C20 162.4(3)
C11 Zr1 C16 C20 132.3(3)
C19 Zr1 C16 C20 -35.8(3)
C14 Zr1 C16 C20 170.5(3)
C18 Zr1 C16 C20 -76.1(3)
C15 Zr1 C16 C20 131.3(3)
C20 C16 C17 C18 0.5(4)
Zr1 C16 C17 C18 -68.0(3)
C20 C16 C17 Zr1 68.4(3)
C1 Zr1 C17 C16 -22.0(3)
Cl1 Zr1 C17 C16 -144.7(2)
C13 Zr1 C17 C16 120.8(3)
C12 Zr1 C17 C16 88.9(3)
C11 Zr1 C17 C16 69.5(3)
C20 Zr1 C17 C16 -38.1(3)
C19 Zr1 C17 C16 -77.3(3)
C14 Zr1 C17 C16 125.1(3)
C18 Zr1 C17 C16 -114.7(4)
C15 Zr1 C17 C16 89.2(3)
C1 Zr1 C17 C18 92.7(4)
Cl1 Zr1 C17 C18 -30.1(3)
C13 Zr1 C17 C18 -124.6(3)
C16 Zr1 C17 C18 114.7(4)
C12 Zr1 C17 C18 -156.4(3)
C11 Zr1 C17 C18 -175.8(3)
C20 Zr1 C17 C18 76.6(3)
C19 Zr1 C17 C18 37.4(3)
C14 Zr1 C17 C18 -120.2(3)
C15 Zr1 C17 C18 -156.1(3)
C16 C17 C18 C19 0.2(4)
Zr1 C17 C18 C19 -66.6(3)
C16 C17 C18 Zr1 66.8(3)
C1 Zr1 C18 C19 0.0(4)
Cl1 Zr1 C18 C19 -94.5(3)
C13 Zr1 C18 C19 171.5(3)
C16 Zr1 C18 C19 76.6(3)
C17 Zr1 C18 C19 113.6(5)
C12 Zr1 C18 C19 137.8(3)
C11 Zr1 C18 C19 119.5(3)
C20 Zr1 C18 C19 35.7(3)
C14 Zr1 C18 C19 -165.4(3)
C15 Zr1 C18 C19 166.4(4)
C1 Zr1 C18 C17 -113.7(3)
Cl1 Zr1 C18 C17 151.9(3)
C13 Zr1 C18 C17 57.9(3)
C16 Zr1 C18 C17 -37.0(3)
C12 Zr1 C18 C17 24.2(3)
C11 Zr1 C18 C17 5.8(4)
C20 Zr1 C18 C17 -78.0(3)
C19 Zr1 C18 C17 -113.6(5)
C14 Zr1 C18 C17 81.0(3)
C15 Zr1 C18 C17 52.8(6)
C17 C18 C19 C20 -0.9(4)
Zr1 C18 C19 C20 -66.3(3)
C17 C18 C19 Zr1 65.4(3)
C1 Zr1 C19 C20 -63.9(3)
Cl1 Zr1 C19 C20 -161.7(2)
C13 Zr1 C19 C20 104.3(3)
C16 Zr1 C19 C20 37.5(3)
C17 Zr1 C19 C20 78.1(3)
C12 Zr1 C19 C20 60.8(3)
C11 Zr1 C19 C20 18.0(4)
C14 Zr1 C19 C20 149.4(3)
C18 Zr1 C19 C20 116.1(4)
C15 Zr1 C19 C20 -36.2(7)
C1 Zr1 C19 C18 180.0(3)
Cl1 Zr1 C19 C18 82.2(3)
C13 Zr1 C19 C18 -11.8(4)
C16 Zr1 C19 C18 -78.6(3)
C17 Zr1 C19 C18 -38.0(3)
C12 Zr1 C19 C18 -55.3(4)
C11 Zr1 C19 C18 -98.1(4)
C20 Zr1 C19 C18 -116.1(4)
C14 Zr1 C19 C18 33.4(5)
C15 Zr1 C19 C18 -152.3(6)
C18 C19 C20 C16 1.2(4)
Zr1 C19 C20 C16 -65.1(3)
C18 C19 C20 Zr1 66.4(3)
C17 C16 C20 C19 -1.1(4)
Zr1 C16 C20 C19 66.8(3)
C17 C16 C20 Zr1 -67.8(3)
C1 Zr1 C20 C19 114.4(3)
Cl1 Zr1 C20 C19 20.3(3)
C13 Zr1 C20 C19 -108.0(3)
C16 Zr1 C20 C19 -115.3(4)
C17 Zr1 C20 C19 -77.7(3)
C12 Zr1 C20 C19 -133.7(2)
C11 Zr1 C20 C19 -168.2(2)
C14 Zr1 C20 C19 -140.8(5)
C18 Zr1 C20 C19 -36.7(2)
C15 Zr1 C20 C19 169.8(2)
C1 Zr1 C20 C16 -130.2(3)
Cl1 Zr1 C20 C16 135.6(3)
C13 Zr1 C20 C16 7.3(4)
C17 Zr1 C20 C16 37.6(3)
C12 Zr1 C20 C16 -18.3(3)
C11 Zr1 C20 C16 -52.9(3)
C19 Zr1 C20 C16 115.3(4)
C14 Zr1 C20 C16 -25.5(7)
C18 Zr1 C20 C16 78.6(3)
C15 Zr1 C20 C16 -74.8(3)
Zr1 C1 P1 C21 50.1(2)
Zr1 C1 P1 C31 169.66(14)
Zr1 C1 P1 C2 -69.79(18)
O1 C2 P1 C1 -177.19(13)
C41 C2 P1 C1 -53.79(18)
O1 C2 P1 C21 60.06(15)
C41 C2 P1 C21 -176.54(15)
O1 C2 P1 C31 -55.95(16)
C41 C2 P1 C31 67.45(18)
C1 P1 C21 C22 -95.5(2)
C31 P1 C21 C22 143.4(2)
C2 P1 C21 C22 26.4(2)
C1 P1 C21 C26 81.5(2)
C31 P1 C21 C26 -39.6(2)
C2 P1 C21 C26 -156.6(2)
C26 C21 C22 C23 0.3(4)
P1 C21 C22 C23 177.3(2)
C21 C22 C23 C24 -0.1(4)
C22 C23 C24 C25 -0.3(5)
C23 C24 C25 C26 0.5(5)
C24 C25 C26 C21 -0.3(5)
C22 C21 C26 C25 -0.1(4)
P1 C21 C26 C25 -177.2(2)
C1 P1 C31 C36 -163.0(2)
C21 P1 C31 C36 -40.6(2)
C2 P1 C31 C36 75.2(2)
C1 P1 C31 C32 17.6(2)
C21 P1 C31 C32 140.0(2)
C2 P1 C31 C32 -104.1(2)
C36 C31 C32 C33 0.0(4)
P1 C31 C32 C33 179.3(2)
C31 C32 C33 C34 -0.1(5)
C32 C33 C34 C35 -0.7(5)
C33 C34 C35 C36 1.6(5)
C34 C35 C36 C31 -1.7(4)
C32 C31 C36 C35 0.9(4)
P1 C31 C36 C35 -178.5(2)
O1 C2 C41 C46 36.1(3)
P1 C2 C41 C46 -81.8(3)
O1 C2 C41 C42 -142.8(2)
P1 C2 C41 C42 99.4(2)
C46 C41 C42 C43 0.9(4)
C2 C41 C42 C43 179.8(3)
C41 C42 C43 C44 0.1(5)
C42 C43 C44 C45 -0.6(6)
C43 C44 C45 C46 0.2(6)
C44 C45 C46 C41 0.8(5)
C42 C41 C46 C45 -1.4(4)
C2 C41 C46 C45 179.7(3)
C2 O1 B1 C51 -13.5(3)
C2 O1 B1 C61 -138.12(18)
C2 O1 B1 C71 110.7(2)
O1 B1 C51 C52 80.9(3)
C61 B1 C51 C52 -155.9(2)
C71 B1 C51 C52 -40.9(3)
O1 B1 C51 C56 -93.4(3)
C61 B1 C51 C56 29.8(3)
C71 B1 C51 C56 144.8(2)
C56 C51 C52 F52 175.8(2)
B1 C51 C52 F52 1.0(3)
C56 C51 C52 C53 -3.6(4)
B1 C51 C52 C53 -178.4(2)
F52 C52 C53 F53 3.5(4)
C51 C52 C53 F53 -177.1(3)
F52 C52 C53 C54 -177.6(3)
C51 C52 C53 C54 1.8(5)
F53 C53 C54 F54 -1.1(5)
C52 C53 C54 F54 179.9(3)
F53 C53 C54 C55 179.9(3)
C52 C53 C54 C55 1.0(5)
F54 C54 C55 F55 -1.3(5)
C53 C54 C55 F55 177.6(3)
F54 C54 C55 C56 179.4(3)
C53 C54 C55 C56 -1.6(5)
F55 C55 C56 F56 -0.5(4)
C54 C55 C56 F56 178.7(3)
F55 C55 C56 C51 -179.6(3)
C54 C55 C56 C51 -0.4(5)
C52 C51 C56 F56 -176.2(2)
B1 C51 C56 F56 -1.5(4)
C52 C51 C56 C55 2.8(4)
B1 C51 C56 C55 177.5(2)
O1 B1 C61 C66 -13.7(3)
C51 B1 C61 C66 -136.5(2)
C71 B1 C61 C66 102.0(2)
O1 B1 C61 C62 172.5(2)
C51 B1 C61 C62 49.7(3)
C71 B1 C61 C62 -71.9(2)
C66 C61 C62 F62 -179.3(2)
B1 C61 C62 F62 -4.7(3)
C66 C61 C62 C63 1.5(4)
B1 C61 C62 C63 176.0(2)
F62 C62 C63 F63 -0.9(4)
C61 C62 C63 F63 178.4(3)
F62 C62 C63 C64 178.8(3)
C61 C62 C63 C64 -2.0(4)
F63 C63 C64 F64 0.0(5)
C62 C63 C64 F64 -179.6(3)
F63 C63 C64 C65 -179.4(3)
C62 C63 C64 C65 0.9(4)
F64 C64 C65 F65 1.0(4)
C63 C64 C65 F65 -179.6(3)
F64 C64 C65 C66 -179.0(3)
C63 C64 C65 C66 0.4(4)
C62 C61 C66 F66 -179.5(2)
B1 C61 C66 F66 6.3(4)
C62 C61 C66 C65 0.0(4)
B1 C61 C66 C65 -174.3(2)
F65 C65 C66 F66 -1.4(4)
C64 C65 C66 F66 178.6(3)
F65 C65 C66 C61 179.1(3)
C64 C65 C66 C61 -0.9(4)
O1 B1 C71 C72 -146.1(2)
C51 B1 C71 C72 -23.9(3)
C61 B1 C71 C72 97.4(3)
O1 B1 C71 C76 38.1(3)
C51 B1 C71 C76 160.2(2)
C61 B1 C71 C76 -78.5(2)
C76 C71 C72 F72 177.8(2)
B1 C71 C72 F72 1.7(4)
C76 C71 C72 C73 -2.9(4)
B1 C71 C72 C73 -179.0(2)
F72 C72 C73 F73 0.8(4)
C71 C72 C73 F73 -178.5(3)
F72 C72 C73 C74 -179.6(2)
C71 C72 C73 C74 1.0(4)
F73 C73 C74 F74 -2.8(4)
C72 C73 C74 F74 177.6(2)
F73 C73 C74 C75 179.8(2)
C72 C73 C74 C75 0.3(4)
F74 C74 C75 F75 1.1(4)
C73 C74 C75 F75 178.5(2)
F74 C74 C75 C76 -176.8(2)
C73 C74 C75 C76 0.6(4)
F75 C75 C76 F76 -2.1(3)
C74 C75 C76 F76 175.8(2)
F75 C75 C76 C71 179.3(2)
C74 C75 C76 C71 -2.8(4)
C72 C71 C76 F76 -174.7(2)
B1 C71 C76 F76 1.6(3)
C72 C71 C76 C75 3.8(3)
B1 C71 C76 C75 -179.8(2)

loop_
_platon_squeeze_void_nr
_platon_squeeze_void_average_x
_platon_squeeze_void_average_y
_platon_squeeze_void_average_z
_platon_squeeze_void_volume
_platon_squeeze_void_count_electrons
_platon_squeeze_void_content
1 0.500 0.500 0.500 397 63 ' '
2 0.500 0.000 1.000 397 63 ' '
3 0.323 0.400 0.052 9 1 ' '
4 0.323 0.100 0.552 9 1 ' '
5 0.677 0.900 0.448 9 1 ' '
6 0.677 0.600 0.948 9 1 ' '
